data_4308192
loop_
_publ_author_name
'Chengfu Pi'
'Ruiting Liu'
'Pengzhi Zheng'
'Zhenxia Chen'
'Xigeng Zhou'

_publ_section_title
;
Selective Reaction Based on the Linked Diamido Ligands of Dinuclear
Lanthanide Complexes
;
_journal_name_full 'Inorganic Chemistry'
_journal_page_first 5252
_journal_page_last 5259
_journal_paper_doi 10.1021/ic070203p
_journal_volume 46
_journal_year 2007
_chemical_formula_sum 'C60 H86 N6 O2 Yb2'
_chemical_formula_weight 1269.43
_chemical_name_systematic
; 
 ? 
;
_space_group_IT_number 88
_symmetry_cell_setting tetragonal
_symmetry_space_group_name_Hall '-I 4ad'
_symmetry_space_group_name_H-M 'I 41/a :2'
_atom_sites_solution_hydrogens geom
_atom_sites_solution_primary direct
_atom_sites_solution_secondary difmap
_audit_creation_method SHELXL-97
_cell_angle_alpha 90.00
_cell_angle_beta 90.00
_cell_angle_gamma 90.00
_cell_formula_units_Z 8
_cell_length_a 28.357(8)
_cell_length_b 28.357(8)
_cell_length_c 14.586(6)
_cell_measurement_reflns_used 988
_cell_measurement_temperature 293(2)
_cell_measurement_theta_max 20.519
_cell_measurement_theta_min 3.275
_cell_volume 11729(7)
_computing_cell_refinement 'Bruker SMART'
_computing_data_collection 'Bruker SMART'
_computing_data_reduction 'Bruker SHELXTL'
_computing_molecular_graphics 'Bruker SHELXTL'
_computing_publication_material 'Bruker SHELXTL'
_computing_structure_refinement 'SHELXL-97 (Sheldrick, 1997)'
_computing_structure_solution 'SHELXS-97 (Sheldrick, 1990)'
_diffrn_ambient_temperature 293(2)
_diffrn_measured_fraction_theta_full 0.999
_diffrn_measured_fraction_theta_max 0.999
_diffrn_measurement_device_type 'CCD area detector'
_diffrn_measurement_method 'phi and omega scans'
_diffrn_radiation_monochromator graphite
_diffrn_radiation_source 'fine-focus sealed tube'
_diffrn_radiation_type MoK\a
_diffrn_radiation_wavelength 0.71073
_diffrn_reflns_av_R_equivalents 0.0620
_diffrn_reflns_av_sigmaI/netI 0.0564
_diffrn_reflns_limit_h_max 25
_diffrn_reflns_limit_h_min -33
_diffrn_reflns_limit_k_max 33
_diffrn_reflns_limit_k_min -32
_diffrn_reflns_limit_l_max 17
_diffrn_reflns_limit_l_min -17
_diffrn_reflns_number 24154
_diffrn_reflns_theta_full 25.00
_diffrn_reflns_theta_max 25.00
_diffrn_reflns_theta_min 1.44
_diffrn_standards_decay_% 7.28
_exptl_absorpt_coefficient_mu 3.214
_exptl_absorpt_correction_T_max 0.7393
_exptl_absorpt_correction_T_min 0.6442
_exptl_absorpt_correction_type multi-scan
_exptl_absorpt_process_details sadabs
_exptl_crystal_density_diffrn 1.438
_exptl_crystal_density_method 'not measured'
_exptl_crystal_F_000 5152
_exptl_crystal_size_max 0.15
_exptl_crystal_size_mid 0.10
_exptl_crystal_size_min 0.10
_refine_diff_density_max 1.427
_refine_diff_density_min -0.942
_refine_diff_density_rms 0.114
_refine_ls_extinction_method none
_refine_ls_goodness_of_fit_ref 1.262
_refine_ls_hydrogen_treatment constr
_refine_ls_matrix_type full
_refine_ls_number_parameters 316
_refine_ls_number_reflns 5166
_refine_ls_number_restraints 10
_refine_ls_restrained_S_all 1.268
_refine_ls_R_factor_all 0.1041
_refine_ls_R_factor_gt 0.0708
_refine_ls_shift/su_max 0.005
_refine_ls_shift/su_mean 0.000
_refine_ls_structure_factor_coef Fsqd
_refine_ls_weighting_details 'calc w=1/[\s^2^(Fo^2^)+(0.0264P)^2^+160.7832P] where P=(Fo^2^+2Fc^2^)/3'
_refine_ls_weighting_scheme calc
_refine_ls_wR_factor_gt 0.1451
_refine_ls_wR_factor_ref 0.1544
_reflns_number_gt 3520
_reflns_number_total 5166
_reflns_threshold_expression >2sigma(I)
_cod_data_source_file ic070203p-file002_3.cif
_cod_data_source_block f51226a
_cod_depositor_comments
;
The following automatic conversions were performed:
'_symmetry_cell_setting' value 'Tetragonal' changed to 'tetragonal'
according to '/home/saulius/struct/CIF-dictionaries/cif_core.dic'
dictionary named 'cif_core.dic' version 2.4.1 from 2010-06-29.

Automatic conversion script
Id: cif_fix_enum 1527 2010-12-29 10:47:43Z saulius 
;
_cod_original_cell_volume 11729(6)
_cod_original_sg_symbol_H-M 'I 41/a'
_cod_database_code 4308192

loop_
_symmetry_equiv_pos_as_xyz
'x, y, z'
'-x+1/2, -y, z+1/2'
'-y+3/4, x+1/4, z+1/4'
'y+3/4, -x+3/4, z+3/4'
'x+1/2, y+1/2, z+1/2'
'-x+1, -y+1/2, z+1'
'-y+5/4, x+3/4, z+3/4'
'y+5/4, -x+5/4, z+5/4'
'-x, -y, -z'
'x-1/2, y, -z-1/2'
'y-3/4, -x-1/4, -z-1/4'
'-y-3/4, x-3/4, -z-3/4'
'-x+1/2, -y+1/2, -z+1/2'
'x, y+1/2, -z'
'y-1/4, -x+1/4, -z+1/4'
'-y-1/4, x-1/4, -z-1/4'

loop_
_atom_site_label
_atom_site_type_symbol
_atom_site_fract_x
_atom_site_fract_y
_atom_site_fract_z
_atom_site_U_iso_or_equiv
_atom_site_adp_type
_atom_site_occupancy
_atom_site_symmetry_multiplicity
_atom_site_calc_flag
_atom_site_refinement_flags
_atom_site_disorder_assembly
_atom_site_disorder_group
Yb1 Yb 0.84717(2) 0.784418(19) 1.00986(3) 0.0614(2) Uani 1 1 d . . .
N1 N 0.7742(3) 0.7681(3) 1.0652(6) 0.055(2) Uani 1 1 d . . .
N2 N 0.7815(3) 0.8217(3) 0.9537(6) 0.062(3) Uani 1 1 d . . .
N3 N 0.7044(3) 0.8031(3) 1.0046(6) 0.065(3) Uani 1 1 d . . .
H3 H 0.6925 0.8305 0.9939 0.078 Uiso 1 1 calc R . .
C1 C 0.8566(8) 0.8495(17) 1.131(3) 0.22(3) Uani 1 1 d . . .
H1 H 0.8302 0.8679 1.1433 0.264 Uiso 1 1 calc R . .
C2 C 0.8872(14) 0.8595(6) 1.068(2) 0.175(18) Uani 1 1 d . . .
H2 H 0.8854 0.8849 1.0277 0.210 Uiso 1 1 calc R . .
C3 C 0.9201(9) 0.8290(13) 1.0692(13) 0.140(11) Uani 1 1 d . . .
H3A H 0.9461 0.8280 1.0306 0.168 Uiso 1 1 calc R . .
C4 C 0.9098(9) 0.7971(9) 1.139(2) 0.145(13) Uani 1 1 d . . .
H4 H 0.9277 0.7715 1.1588 0.173 Uiso 1 1 calc R . .
C5 C 0.8662(15) 0.8126(12) 1.1743(17) 0.21(3) Uani 1 1 d . . .
H5 H 0.8483 0.7984 1.2200 0.256 Uiso 1 1 calc R . .
C6 C 0.8461(8) 0.6975(5) 0.9465(13) 0.102(6) Uani 1 1 d . . .
H6 H 0.8256 0.6758 0.9728 0.122 Uiso 1 1 calc R . .
C7 C 0.8370(7) 0.7260(7) 0.8724(12) 0.102(5) Uani 1 1 d . . .
H7 H 0.8087 0.7274 0.8402 0.122 Uiso 1 1 calc R . .
C8 C 0.8763(9) 0.7519(7) 0.8538(13) 0.115(6) Uani 1 1 d . . .
H8 H 0.8789 0.7739 0.8068 0.139 Uiso 1 1 calc R . .
C9 C 0.9117(8) 0.7406(8) 0.9151(19) 0.127(7) Uani 1 1 d . . .
H9 H 0.9422 0.7526 0.9167 0.153 Uiso 1 1 calc R . .
C10 C 0.8916(10) 0.7073(7) 0.9745(13) 0.115(6) Uani 1 1 d . . .
H10 H 0.9065 0.6939 1.0249 0.138 Uiso 1 1 calc R . .
C11 C 0.7520(4) 0.7981(4) 1.0078(7) 0.059(3) Uani 1 1 d . . .
C12 C 0.7596(4) 0.7598(4) 1.1565(7) 0.049(3) Uani 1 1 d . . .
C13 C 0.7322(4) 0.7894(4) 1.2078(7) 0.060(3) Uani 1 1 d . . .
H13 H 0.7197 0.8165 1.1811 0.072 Uiso 1 1 calc R . .
C14 C 0.7229(4) 0.7795(4) 1.2999(8) 0.062(3) Uani 1 1 d . . .
H14 H 0.7041 0.8003 1.3330 0.075 Uiso 1 1 calc R . .
C15 C 0.7655(5) 0.8531(5) 0.8792(8) 0.068(4) Uani 1 1 d . . .
H15 H 0.7335 0.8637 0.8940 0.082 Uiso 1 1 calc R . .
C16 C 0.7642(7) 0.8309(5) 0.7902(9) 0.117(6) Uani 1 1 d . . .
H16A H 0.7417 0.8052 0.7918 0.141 Uiso 1 1 calc R . .
H16B H 0.7950 0.8176 0.7772 0.141 Uiso 1 1 calc R . .
C17 C 0.7506(8) 0.8647(6) 0.7117(10) 0.134(7) Uani 1 1 d . . .
H17A H 0.7521 0.8482 0.6535 0.161 Uiso 1 1 calc R . .
H17B H 0.7186 0.8759 0.7205 0.161 Uiso 1 1 calc R . .
C18 C 0.7834(7) 0.9050(7) 0.7108(11) 0.127(7) Uani 1 1 d . . .
H18A H 0.8146 0.8938 0.6941 0.152 Uiso 1 1 calc R . .
H18B H 0.7734 0.9272 0.6642 0.152 Uiso 1 1 calc R . .
C19 C 0.7862(8) 0.9288(6) 0.7969(13) 0.137(8) Uani 1 1 d . . .
H19A H 0.7567 0.9450 0.8084 0.165 Uiso 1 1 calc R . .
H19B H 0.8110 0.9524 0.7939 0.165 Uiso 1 1 calc R . .
C20 C 0.7964(8) 0.8953(5) 0.8763(11) 0.142(8) Uani 1 1 d . . .
H20A H 0.8289 0.8850 0.8721 0.170 Uiso 1 1 calc R . .
H20B H 0.7929 0.9125 0.9334 0.170 Uiso 1 1 calc R . .
C21 C 0.6721(4) 0.7622(5) 1.0194(8) 0.069(3) Uani 1 1 d . . .
H21 H 0.6866 0.7408 1.0641 0.083 Uiso 1 1 calc R . .
C22 C 0.6657(6) 0.7357(6) 0.9291(10) 0.094(5) Uani 1 1 d . . .
H22A H 0.6541 0.7572 0.8826 0.113 Uiso 1 1 calc R . .
H22B H 0.6958 0.7234 0.9088 0.113 Uiso 1 1 calc R . .
C23 C 0.6314(7) 0.6959(6) 0.9406(13) 0.118(6) Uani 1 1 d . . .
H23A H 0.6449 0.6724 0.9813 0.142 Uiso 1 1 calc R . .
H23B H 0.6261 0.6810 0.8816 0.142 Uiso 1 1 calc R . .
C24 C 0.5850(6) 0.7122(6) 0.9792(12) 0.109(6) Uani 1 1 d . . .
H24A H 0.5648 0.6851 0.9898 0.131 Uiso 1 1 calc R . .
H24B H 0.5694 0.7326 0.9351 0.131 Uiso 1 1 calc R . .
C25 C 0.5920(6) 0.7388(6) 1.0687(12) 0.113(6) Uani 1 1 d . . .
H25A H 0.6037 0.7173 1.1151 0.136 Uiso 1 1 calc R . .
H25B H 0.5618 0.7510 1.0895 0.136 Uiso 1 1 calc R . .
C26 C 0.6267(5) 0.7796(5) 1.0573(10) 0.086(4) Uani 1 1 d . . .
H26A H 0.6134 0.8031 1.0164 0.103 Uiso 1 1 calc R . .
H26B H 0.6322 0.7945 1.1163 0.103 Uiso 1 1 calc R . .
O1 O 0.7914(11) 0.8982(11) 0.434(2) 0.39(2) Uani 1 1 d D . .
C27 C 0.7689(10) 0.8990(10) 0.342(2) 0.30(3) Uani 1 1 d D . .
H27A H 0.7804 0.8737 0.3036 0.359 Uiso 1 1 calc R . .
H27B H 0.7349 0.8972 0.3465 0.359 Uiso 1 1 calc R . .
C28 C 0.7848(11) 0.9456(11) 0.3092(19) 0.247(17) Uani 1 1 d D . .
H28A H 0.7924 0.9442 0.2444 0.297 Uiso 1 1 calc R . .
H28B H 0.7603 0.9690 0.3182 0.297 Uiso 1 1 calc R . .
C29 C 0.8266(11) 0.9575(9) 0.363(3) 0.265(18) Uani 1 1 d D . .
H29A H 0.8193 0.9797 0.4113 0.318 Uiso 1 1 calc R . .
H29B H 0.8514 0.9704 0.3243 0.318 Uiso 1 1 calc R . .
C30 C 0.8396(7) 0.9105(12) 0.400(3) 0.34(3) Uani 1 1 d D . .
H30A H 0.8627 0.9125 0.4486 0.410 Uiso 1 1 calc R . .
H30B H 0.8506 0.8890 0.3524 0.410 Uiso 1 1 calc R . .

loop_
_atom_site_aniso_label
_atom_site_aniso_U_11
_atom_site_aniso_U_22
_atom_site_aniso_U_33
_atom_site_aniso_U_23
_atom_site_aniso_U_13
_atom_site_aniso_U_12
Yb1 0.0752(4) 0.0672(4) 0.0417(3) -0.0025(2) 0.0050(3) -0.0003(3)
N1 0.070(6) 0.057(6) 0.038(5) 0.012(4) 0.004(4) 0.001(5)
N2 0.064(6) 0.075(7) 0.047(5) 0.021(5) 0.005(5) 0.013(5)
N3 0.071(7) 0.061(6) 0.063(6) 0.016(5) 0.007(5) -0.003(5)
C1 0.092(15) 0.36(6) 0.21(3) -0.25(4) 0.039(19) -0.05(2)
C2 0.28(4) 0.039(9) 0.21(3) -0.013(13) -0.17(3) 0.019(15)
C3 0.15(2) 0.21(3) 0.065(11) -0.039(13) 0.040(12) -0.11(2)
C4 0.104(16) 0.094(15) 0.24(4) -0.043(18) -0.10(2) 0.014(14)
C5 0.32(5) 0.21(3) 0.107(17) 0.09(2) -0.13(3) -0.23(4)
C6 0.149(19) 0.055(10) 0.102(14) -0.020(9) 0.032(12) -0.003(11)
C7 0.124(16) 0.101(13) 0.081(12) -0.031(10) -0.006(11) -0.009(12)
C8 0.141(18) 0.125(17) 0.081(13) -0.028(11) 0.040(13) 0.011(16)
C9 0.112(16) 0.120(17) 0.15(2) -0.072(15) 0.051(16) -0.005(14)
C10 0.157(19) 0.094(14) 0.096(14) -0.011(11) 0.014(15) 0.046(14)
C11 0.073(8) 0.064(8) 0.040(6) -0.005(6) 0.003(6) -0.005(6)
C12 0.056(7) 0.045(7) 0.045(6) 0.011(5) 0.003(5) -0.007(6)
C13 0.083(9) 0.050(7) 0.046(6) 0.008(5) -0.002(6) 0.007(7)
C14 0.078(9) 0.061(8) 0.049(7) 0.000(6) 0.013(6) 0.007(7)
C15 0.074(9) 0.081(9) 0.050(7) 0.025(6) 0.004(6) -0.005(7)
C16 0.197(19) 0.096(12) 0.059(9) 0.019(8) -0.038(10) -0.004(12)
C17 0.22(2) 0.120(15) 0.065(10) 0.030(10) -0.028(12) -0.029(15)
C18 0.161(18) 0.146(17) 0.074(11) 0.053(11) -0.016(11) -0.052(15)
C19 0.22(2) 0.079(12) 0.113(15) 0.032(11) -0.043(15) -0.037(13)
C20 0.27(3) 0.077(11) 0.082(11) 0.019(9) -0.062(14) -0.041(14)
C21 0.068(8) 0.093(10) 0.046(7) 0.014(6) -0.007(6) 0.002(7)
C22 0.098(12) 0.101(12) 0.083(10) -0.019(9) -0.005(9) 0.002(10)
C23 0.129(17) 0.112(15) 0.115(14) 0.002(11) -0.022(12) -0.005(13)
C24 0.090(12) 0.100(12) 0.138(15) 0.009(11) -0.039(11) -0.040(10)
C25 0.104(13) 0.115(14) 0.121(14) -0.013(11) 0.029(11) -0.040(11)
C26 0.074(10) 0.104(12) 0.081(10) -0.001(8) 0.006(8) -0.010(9)
O1 0.24(3) 0.58(7) 0.34(4) 0.10(4) -0.01(3) 0.04(4)
C27 0.41(7) 0.15(3) 0.34(6) -0.08(3) 0.06(5) -0.12(4)
C28 0.21(3) 0.21(4) 0.32(4) 0.03(3) -0.13(3) 0.02(3)
C29 0.23(4) 0.24(4) 0.33(5) 0.11(4) -0.03(3) -0.04(3)
C30 0.13(3) 0.28(5) 0.62(9) 0.13(5) 0.00(4) -0.05(3)

loop_
_atom_type_symbol
_atom_type_description
_atom_type_scat_dispersion_real
_atom_type_scat_dispersion_imag
_atom_type_scat_source
C C 0.0033 0.0016 'International Tables Vol C Tables 4.2.6.8 and 6.1.1.4'
H H 0.0000 0.0000 'International Tables Vol C Tables 4.2.6.8 and 6.1.1.4'
N N 0.0061 0.0033 'International Tables Vol C Tables 4.2.6.8 and 6.1.1.4'
O O 0.0106 0.0060 'International Tables Vol C Tables 4.2.6.8 and 6.1.1.4'
Yb Yb -0.3850 5.5486 'International Tables Vol C Tables 4.2.6.8 and 6.1.1.4'

loop_
_geom_angle_atom_site_label_1
_geom_angle_atom_site_label_2
_geom_angle_atom_site_label_3
_geom_angle
_geom_angle_site_symmetry_1
_geom_angle_site_symmetry_3
_geom_angle_publ_flag
N1 Yb1 N2 58.7(3) . . ?
N1 Yb1 C2 117.2(11) . . ?
N2 Yb1 C2 95.4(6) . . ?
N1 Yb1 C1 89.8(6) . . ?
N2 Yb1 C1 90.0(9) . . ?
C2 Yb1 C1 29.4(8) . . ?
N1 Yb1 C3 135.5(5) . . ?
N2 Yb1 C3 123.1(10) . . ?
C2 Yb1 C3 28.7(7) . . ?
C1 Yb1 C3 48.1(7) . . ?
N1 Yb1 C10 110.1(7) . . ?
N2 Yb1 C10 135.8(6) . . ?
C2 Yb1 C10 123.8(11) . . ?
C1 Yb1 C10 134.1(11) . . ?
C3 Yb1 C10 95.2(11) . . ?
N1 Yb1 C5 85.6(9) . . ?
N2 Yb1 C5 111.0(11) . . ?
C2 Yb1 C5 48.9(9) . . ?
C1 Yb1 C5 28.1(11) . . ?
C3 Yb1 C5 50.8(8) . . ?
C10 Yb1 C5 110.3(11) . . ?
N1 Yb1 C8 122.1(7) . . ?
N2 Yb1 C8 96.3(6) . . ?
C2 Yb1 C8 116.4(12) . . ?
C1 Yb1 C8 145.8(11) . . ?
C3 Yb1 C8 102.4(7) . . ?
C10 Yb1 C8 50.7(6) . . ?
C5 Yb1 C8 149.2(13) . . ?
N1 Yb1 C9 137.0(5) . . ?
N2 Yb1 C9 126.9(7) . . ?
C2 Yb1 C9 105.0(12) . . ?
C1 Yb1 C9 129.3(7) . . ?
C3 Yb1 C9 81.3(8) . . ?
C10 Yb1 C9 31.4(5) . . ?
C5 Yb1 C9 119.5(13) . . ?
C8 Yb1 C9 30.8(6) . . ?
N1 Yb1 C7 92.5(5) . . ?
N2 Yb1 C7 85.9(5) . . ?
C2 Yb1 C7 146.0(11) . . ?
C1 Yb1 C7 173.4(13) . . ?
C3 Yb1 C7 131.1(7) . . ?
C10 Yb1 C7 50.4(6) . . ?
C5 Yb1 C7 158.4(9) . . ?
C8 Yb1 C7 30.3(5) . . ?
C9 Yb1 C7 51.0(6) . . ?
N1 Yb1 C4 112.9(9) . . ?
N2 Yb1 C4 138.2(5) . . ?
C2 Yb1 C4 49.1(7) . . ?
C1 Yb1 C4 48.2(10) . . ?
C3 Yb1 C4 31.2(6) . . ?
C10 Yb1 C4 85.9(7) . . ?
C5 Yb1 C4 31.4(9) . . ?
C8 Yb1 C4 117.8(9) . . ?
C9 Yb1 C4 88.4(9) . . ?
C7 Yb1 C4 135.6(6) . . ?
N1 Yb1 C6 85.6(5) . . ?
N2 Yb1 C6 107.3(6) . . ?
C2 Yb1 C6 154.2(11) . . ?
C1 Yb1 C6 156.2(14) . . ?
C3 Yb1 C6 125.9(10) . . ?
C10 Yb1 C6 30.7(5) . . ?
C5 Yb1 C6 128.1(9) . . ?
C8 Yb1 C6 50.3(6) . . ?
C9 Yb1 C6 51.4(6) . . ?
C7 Yb1 C6 30.4(5) . . ?
C4 Yb1 C6 112.9(7) . . ?
C11 N1 C12 123.6(10) . . ?
C11 N1 Yb1 94.4(7) . . ?
C12 N1 Yb1 129.5(7) . . ?
C11 N2 C15 123.1(10) . . ?
C11 N2 Yb1 93.8(7) . . ?
C15 N2 Yb1 142.3(8) . . ?
C11 N3 C21 121.5(10) . . ?
C11 N3 H3 119.3 . . ?
C21 N3 H3 119.3 . . ?
C5 C1 C2 113(3) . . ?
C5 C1 Yb1 76.6(17) . . ?
C2 C1 Yb1 74.7(12) . . ?
C5 C1 H1 123.4 . . ?
C2 C1 H1 123.4 . . ?
Yb1 C1 H1 116.7 . . ?
C3 C2 C1 109(3) . . ?
C3 C2 Yb1 76.4(12) . . ?
C1 C2 Yb1 75.9(14) . . ?
C3 C2 H2 125.4 . . ?
C1 C2 H2 125.4 . . ?
Yb1 C2 H2 114.4 . . ?
C2 C3 C4 107(2) . . ?
C2 C3 Yb1 74.9(13) . . ?
C4 C3 Yb1 76.2(11) . . ?
C2 C3 H3A 126.3 . . ?
C4 C3 H3A 126.3 . . ?
Yb1 C3 H3A 114.9 . . ?
C3 C4 C5 104(2) . . ?
C3 C4 Yb1 72.6(12) . . ?
C5 C4 Yb1 73.0(12) . . ?
C3 C4 H4 127.9 . . ?
C5 C4 H4 127.9 . . ?
Yb1 C4 H4 118.8 . . ?
C1 C5 C4 106(3) . . ?
C1 C5 Yb1 75.3(14) . . ?
C4 C5 Yb1 75.6(17) . . ?
C1 C5 H5 127.1 . . ?
C4 C5 H5 127.1 . . ?
Yb1 C5 H5 114.6 . . ?
C7 C6 C10 106.9(18) . . ?
C7 C6 Yb1 74.2(9) . . ?
C10 C6 Yb1 72.4(9) . . ?
C7 C6 H6 126.6 . . ?
C10 C6 H6 126.6 . . ?
Yb1 C6 H6 118.8 . . ?
C8 C7 C6 108.6(18) . . ?
C8 C7 Yb1 73.8(9) . . ?
C6 C7 Yb1 75.4(9) . . ?
C8 C7 H7 125.7 . . ?
C6 C7 H7 125.7 . . ?
Yb1 C7 H7 117.1 . . ?
C7 C8 C9 110(2) . . ?
C7 C8 Yb1 75.9(9) . . ?
C9 C8 Yb1 75.3(10) . . ?
C7 C8 H8 125.0 . . ?
C9 C8 H8 125.0 . . ?
Yb1 C8 H8 115.7 . . ?
C8 C9 C10 105(2) . . ?
C8 C9 Yb1 73.9(10) . . ?
C10 C9 Yb1 73.0(10) . . ?
C8 C9 H9 127.5 . . ?
C10 C9 H9 127.5 . . ?
Yb1 C9 H9 117.9 . . ?
C6 C10 C9 109(2) . . ?
C6 C10 Yb1 76.9(10) . . ?
C9 C10 Yb1 75.5(10) . . ?
C6 C10 H10 125.3 . . ?
C9 C10 H10 125.3 . . ?
Yb1 C10 H10 114.4 . . ?
N2 C11 N1 113.1(10) . . ?
N2 C11 N3 123.5(11) . . ?
N1 C11 N3 123.4(10) . . ?
N2 C11 Yb1 57.1(6) . . ?
N1 C11 Yb1 56.1(6) . . ?
N3 C11 Yb1 177.5(8) . . ?
C13 C12 C14 116.8(10) . 13_667 ?
C13 C12 N1 125.3(10) . . ?
C14 C12 N1 117.7(10) 13_667 . ?
C12 C13 C14 120.6(10) . . ?
C12 C13 H13 119.7 . . ?
C14 C13 H13 119.7 . . ?
C12 C14 C13 122.6(11) 13_667 . ?
C12 C14 H14 118.7 13_667 . ?
C13 C14 H14 118.7 . . ?
C16 C15 N2 114.0(11) . . ?
C16 C15 C20 109.9(12) . . ?
N2 C15 C20 109.0(11) . . ?
C16 C15 H15 107.9 . . ?
N2 C15 H15 107.9 . . ?
C20 C15 H15 107.9 . . ?
C15 C16 C17 113.8(13) . . ?
C15 C16 H16A 108.8 . . ?
C17 C16 H16A 108.8 . . ?
C15 C16 H16B 108.8 . . ?
C17 C16 H16B 108.8 . . ?
H16A C16 H16B 107.7 . . ?
C18 C17 C16 109.3(15) . . ?
C18 C17 H17A 109.8 . . ?
C16 C17 H17A 109.8 . . ?
C18 C17 H17B 109.8 . . ?
C16 C17 H17B 109.8 . . ?
H17A C17 H17B 108.3 . . ?
C19 C18 C17 113.2(15) . . ?
C19 C18 H18A 108.9 . . ?
C17 C18 H18A 108.9 . . ?
C19 C18 H18B 108.9 . . ?
C17 C18 H18B 108.9 . . ?
H18A C18 H18B 107.8 . . ?
C18 C19 C20 112.5(15) . . ?
C18 C19 H19A 109.1 . . ?
C20 C19 H19A 109.1 . . ?
C18 C19 H19B 109.1 . . ?
C20 C19 H19B 109.1 . . ?
H19A C19 H19B 107.8 . . ?
C15 C20 C19 114.4(14) . . ?
C15 C20 H20A 108.7 . . ?
C19 C20 H20A 108.7 . . ?
C15 C20 H20B 108.7 . . ?
C19 C20 H20B 108.7 . . ?
H20A C20 H20B 107.6 . . ?
C26 C21 N3 109.1(11) . . ?
C26 C21 C22 112.3(11) . . ?
N3 C21 C22 109.4(10) . . ?
C26 C21 H21 108.7 . . ?
N3 C21 H21 108.7 . . ?
C22 C21 H21 108.7 . . ?
C23 C22 C21 110.6(13) . . ?
C23 C22 H22A 109.5 . . ?
C21 C22 H22A 109.5 . . ?
C23 C22 H22B 109.5 . . ?
C21 C22 H22B 109.5 . . ?
H22A C22 H22B 108.1 . . ?
C22 C23 C24 112.2(15) . . ?
C22 C23 H23A 109.2 . . ?
C24 C23 H23A 109.2 . . ?
C22 C23 H23B 109.2 . . ?
C24 C23 H23B 109.2 . . ?
H23A C23 H23B 107.9 . . ?
C23 C24 C25 111.0(13) . . ?
C23 C24 H24A 109.4 . . ?
C25 C24 H24A 109.4 . . ?
C23 C24 H24B 109.4 . . ?
C25 C24 H24B 109.4 . . ?
H24A C24 H24B 108.0 . . ?
C24 C25 C26 111.5(13) . . ?
C24 C25 H25A 109.3 . . ?
C26 C25 H25A 109.3 . . ?
C24 C25 H25B 109.3 . . ?
C26 C25 H25B 109.3 . . ?
H25A C25 H25B 108.0 . . ?
C21 C26 C25 110.3(13) . . ?
C21 C26 H26A 109.6 . . ?
C25 C26 H26A 109.6 . . ?
C21 C26 H26B 109.6 . . ?
C25 C26 H26B 109.6 . . ?
H26A C26 H26B 108.1 . . ?
C27 O1 C30 95.0(12) . . ?
C28 C27 O1 100.2(11) . . ?
C28 C27 H27A 111.7 . . ?
O1 C27 H27A 111.7 . . ?
C28 C27 H27B 111.7 . . ?
O1 C27 H27B 111.7 . . ?
H27A C27 H27B 109.5 . . ?
C29 C28 C27 106.3(9) . . ?
C29 C28 H28A 110.5 . . ?
C27 C28 H28A 110.5 . . ?
C29 C28 H28B 110.5 . . ?
C27 C28 H28B 110.5 . . ?
H28A C28 H28B 108.7 . . ?
C28 C29 C30 100.8(11) . . ?
C28 C29 H29A 111.6 . . ?
C30 C29 H29A 111.6 . . ?
C28 C29 H29B 111.6 . . ?
C30 C29 H29B 111.6 . . ?
H29A C29 H29B 109.4 . . ?
C29 C30 O1 95.9(12) . . ?
C29 C30 H30A 112.6 . . ?
O1 C30 H30A 112.6 . . ?
C29 C30 H30B 112.6 . . ?
O1 C30 H30B 112.6 . . ?
H30A C30 H30B 110.1 . . ?

loop_
_geom_bond_atom_site_label_1
_geom_bond_atom_site_label_2
_geom_bond_distance
_geom_bond_site_symmetry_2
_geom_bond_publ_flag
Yb1 N1 2.268(9) . ?
Yb1 N2 2.293(9) . ?
Yb1 C2 2.556(18) . ?
Yb1 C1 2.570(19) . ?
Yb1 C3 2.573(18) . ?
Yb1 C10 2.576(16) . ?
Yb1 C5 2.59(2) . ?
Yb1 C8 2.591(15) . ?
Yb1 C9 2.607(16) . ?
Yb1 C7 2.617(14) . ?
Yb1 C4 2.620(19) . ?
Yb1 C6 2.632(14) . ?
N1 C11 1.348(13) . ?
N1 C12 1.415(12) . ?
N2 C11 1.332(13) . ?
N2 C15 1.476(13) . ?
N3 C11 1.359(14) . ?
N3 C21 1.492(15) . ?
N3 H3 0.8600 . ?
C1 C5 1.25(5) . ?
C1 C2 1.30(4) . ?
C1 H1 0.9300 . ?
C2 C3 1.27(3) . ?
C2 H2 0.9300 . ?
C3 C4 1.40(3) . ?
C3 H3A 0.9300 . ?
C4 C5 1.41(4) . ?
C4 H4 0.9300 . ?
C5 H5 0.9300 . ?
C6 C7 1.37(2) . ?
C6 C10 1.38(2) . ?
C6 H6 0.9300 . ?
C7 C8 1.36(2) . ?
C7 H7 0.9300 . ?
C8 C9 1.38(3) . ?
C8 H8 0.9300 . ?
C9 C10 1.40(2) . ?
C9 H9 0.9300 . ?
C10 H10 0.9300 . ?
C12 C13 1.366(14) . ?
C12 C14 1.377(14) 13_667 ?
C13 C14 1.398(14) . ?
C13 H13 0.9300 . ?
C14 C12 1.377(14) 13_667 ?
C14 H14 0.9300 . ?
C15 C16 1.444(17) . ?
C15 C20 1.484(18) . ?
C15 H15 0.9800 . ?
C16 C17 1.541(18) . ?
C16 H16A 0.9700 . ?
C16 H16B 0.9700 . ?
C17 C18 1.47(2) . ?
C17 H17A 0.9700 . ?
C17 H17B 0.9700 . ?
C18 C19 1.43(2) . ?
C18 H18A 0.9700 . ?
C18 H18B 0.9700 . ?
C19 C20 1.53(2) . ?
C19 H19A 0.9700 . ?
C19 H19B 0.9700 . ?
C20 H20A 0.9700 . ?
C20 H20B 0.9700 . ?
C21 C26 1.487(17) . ?
C21 C22 1.527(17) . ?
C21 H21 0.9800 . ?
C22 C23 1.50(2) . ?
C22 H22A 0.9700 . ?
C22 H22B 0.9700 . ?
C23 C24 1.51(2) . ?
C23 H23A 0.9700 . ?
C23 H23B 0.9700 . ?
C24 C25 1.52(2) . ?
C24 H24A 0.9700 . ?
C24 H24B 0.9700 . ?
C25 C26 1.528(18) . ?
C25 H25A 0.9700 . ?
C25 H25B 0.9700 . ?
C26 H26A 0.9700 . ?
C26 H26B 0.9700 . ?
O1 C27 1.482(10) . ?
O1 C30 1.496(10) . ?
C27 C28 1.476(10) . ?
C27 H27A 0.9700 . ?
C27 H27B 0.9700 . ?
C28 C29 1.459(10) . ?
C28 H28A 0.9700 . ?
C28 H28B 0.9700 . ?
C29 C30 1.486(10) . ?
C29 H29A 0.9700 . ?
C29 H29B 0.9700 . ?
C30 H30A 0.9700 . ?
C30 H30B 0.9700 . ?
